data_2223729
loop_
_publ_author_name
'Ali, Syed Nawazish'
'Winnik, Mitchell A.'
'Begum, Sabira'
'Lough, Alan J.'

_publ_section_title
;
 Di-<i>tert</i>-butyl cyclohex-2-ene-1,4-diyl dicarbonate
;
_journal_coeditor_code EZ2186
_journal_issue 11
_journal_name_full 'Acta Crystallographica Section E'
_journal_page_first o2690
_journal_paper_doi 10.1107/S1600536809040343
_journal_volume 65
_journal_year 2009
_chemical_formula_iupac 'C16 H26 O6'
_chemical_formula_moiety 'C16 H26 O6'
_chemical_formula_sum 'C16 H26 O6'
_chemical_formula_weight 314.37
_chemical_name_systematic
;
Di-<i>tert</i>-butyl cyclohex-2-ene-1,4-diyl dicarbonate
;
_space_group_IT_number 14
_symmetry_cell_setting monoclinic
_symmetry_space_group_name_Hall '-P 2ybc'
_symmetry_space_group_name_H-M 'P 1 21/c 1'
_atom_sites_solution_hydrogens geom
_atom_sites_solution_primary direct
_atom_sites_solution_secondary difmap
_cell_angle_alpha 90.00
_cell_angle_beta 103.147(5)
_cell_angle_gamma 90.00
_cell_formula_units_Z 4
_cell_length_a 12.6548(11)
_cell_length_b 5.8862(6)
_cell_length_c 23.126(2)
_cell_measurement_reflns_used 9313
_cell_measurement_temperature 150.0(10)
_cell_measurement_theta_max 25.0
_cell_measurement_theta_min 2.7
_cell_volume 1677.5(3)
_computing_cell_refinement 'DENZO-SMN (Otwinowski & Minor, 1997)'
_computing_data_collection 'COLLECT (Nonius, 2002)'
_computing_data_reduction 'DENZO-SMN (Otwinowski & Minor, 1997)'
_computing_molecular_graphics 'PLATON (Spek, 2009)'
_computing_publication_material 'SHELXTL (Sheldrick, 2008)'
_computing_structure_refinement 'SHELXTL (Sheldrick, 2008)'
_computing_structure_solution 'SIR92 (Altomare <i>et al.</i>,  1994)'
_diffrn_ambient_temperature 150.0(10)
_diffrn_detector_area_resol_mean 9
_diffrn_measured_fraction_theta_full 0.981
_diffrn_measured_fraction_theta_max 0.981
_diffrn_measurement_device_type 'Nonius KappaCCD'
_diffrn_measurement_method '\f scans and \w scans with \k offsets'
_diffrn_radiation_monochromator graphite
_diffrn_radiation_source 'fine-focus sealed tube'
_diffrn_radiation_type MoK\a
_diffrn_radiation_wavelength 0.71073
_diffrn_reflns_av_R_equivalents 0.1009
_diffrn_reflns_av_sigmaI/netI 0.1060
_diffrn_reflns_limit_h_max 15
_diffrn_reflns_limit_h_min -15
_diffrn_reflns_limit_k_max 6
_diffrn_reflns_limit_k_min -6
_diffrn_reflns_limit_l_max 27
_diffrn_reflns_limit_l_min -27
_diffrn_reflns_number 9313
_diffrn_reflns_theta_full 25.02
_diffrn_reflns_theta_max 25.02
_diffrn_reflns_theta_min 2.71
_diffrn_standards_number 0
_exptl_absorpt_coefficient_mu 0.094
_exptl_absorpt_correction_T_max 1.00
_exptl_absorpt_correction_T_min 0.865
_exptl_absorpt_correction_type multi-scan
_exptl_absorpt_process_details '(SORTAV; Blessing 1995)'
_exptl_crystal_colour colourless
_exptl_crystal_density_diffrn 1.245
_exptl_crystal_density_method 'not measured'
_exptl_crystal_description plate
_exptl_crystal_F_000 680
_exptl_crystal_size_max 0.10
_exptl_crystal_size_mid 0.09
_exptl_crystal_size_min 0.02
_refine_diff_density_max 0.244
_refine_diff_density_min -0.260
_refine_ls_extinction_method none
_refine_ls_goodness_of_fit_ref 1.002
_refine_ls_hydrogen_treatment constr
_refine_ls_matrix_type full
_refine_ls_number_parameters 205
_refine_ls_number_reflns 2893
_refine_ls_number_restraints 0
_refine_ls_restrained_S_all 1.002
_refine_ls_R_factor_all 0.1620
_refine_ls_R_factor_gt 0.0678
_refine_ls_shift/su_max 0.000
_refine_ls_shift/su_mean 0.000
_refine_ls_structure_factor_coef Fsqd
_refine_ls_weighting_details 'calc w=1/[\s^2^(Fo^2^)+(0.0826P)^2^] where P=(Fo^2^+2Fc^2^)/3'
_refine_ls_weighting_scheme calc
_refine_ls_wR_factor_gt 0.1509
_refine_ls_wR_factor_ref 0.1905
_reflns_number_gt 1407
_reflns_number_total 2893
_reflns_threshold_expression I>2\s(I)
_cod_data_source_file ez2186.cif
_cod_data_source_block I
_cod_original_sg_symbol_H-M 'P 21/c'
_cod_database_code 2223729
_cod_database_fobs_code 2223729

loop_
_symmetry_equiv_pos_as_xyz
'x, y, z'
'-x, y+1/2, -z+1/2'
'-x, -y, -z'
'x, -y-1/2, z-1/2'

loop_
_atom_site_type_symbol
_atom_site_label
_atom_site_fract_x
_atom_site_fract_y
_atom_site_fract_z
_atom_site_U_iso_or_equiv
_atom_site_adp_type
_atom_site_calc_flag
_atom_site_refinement_flags
_atom_site_occupancy
_atom_site_disorder_assembly
_atom_site_disorder_group
O O1 0.3871(2) -0.2647(5) 0.54229(13) 0.0663(10) Uani d . 1 . .
O O2 0.28611(18) -0.5049(4) 0.48553(11) 0.0489(7) Uani d . 1 . .
O O3 0.2107(2) -0.2869(4) 0.54593(11) 0.0503(7) Uani d . 1 . .
O O4 0.62164(19) 0.3112(4) 0.70717(12) 0.0558(8) Uani d . 1 . .
O O5 0.72570(17) 0.5487(4) 0.76245(10) 0.0448(7) Uani d . 1 . .
O O6 0.80169(19) 0.2813(4) 0.71320(11) 0.0460(7) Uani d . 1 . .
C C1 0.4089(3) -0.0972(7) 0.59017(18) 0.0585(12) Uani d . 1 . .
H H1A 0.3386 -0.0373 0.5968 0.070 Uiso calc R 1 . .
C C2 0.4714(4) 0.0915(7) 0.57122(18) 0.0634(13) Uani d . 1 . .
H H2A 0.4502 0.1443 0.5314 0.076 Uiso calc R 1 . .
C C3 0.5543(4) 0.1881(6) 0.60687(19) 0.0620(12) Uani d . 1 . .
H H3A 0.5873 0.3142 0.5924 0.074 Uiso calc R 1 . .
C C4 0.5991(3) 0.1123(6) 0.66812(17) 0.0494(11) Uani d . 1 . .
H H4A 0.6678 0.0259 0.6699 0.059 Uiso calc R 1 . .
C C5 0.5203(3) -0.0339(7) 0.69112(17) 0.0589(12) Uani d . 1 . .
H H5A 0.5584 -0.1110 0.7280 0.071 Uiso calc R 1 . .
H H5B 0.4624 0.0625 0.7007 0.071 Uiso calc R 1 . .
C C6 0.4707(4) -0.2079(7) 0.64578(17) 0.0627(12) Uani d . 1 . .
H H6A 0.5287 -0.3047 0.6365 0.075 Uiso calc R 1 . .
H H6B 0.4213 -0.3065 0.6622 0.075 Uiso calc R 1 . .
C C7 0.2865(3) -0.3486(6) 0.52697(16) 0.0449(10) Uani d . 1 . .
C C8 0.1825(3) -0.6087(6) 0.45306(15) 0.0405(9) Uani d . 1 . .
C C9 0.1263(3) -0.7330(6) 0.49534(16) 0.0555(12) Uani d . 1 . .
H H9A 0.1044 -0.6234 0.5223 0.083 Uiso calc R 1 . .
H H9B 0.1764 -0.8441 0.5185 0.083 Uiso calc R 1 . .
H H9C 0.0620 -0.8117 0.4725 0.083 Uiso calc R 1 . .
C C10 0.1114(3) -0.4266(6) 0.41818(16) 0.0475(10) Uani d . 1 . .
H H10A 0.0908 -0.3174 0.4457 0.071 Uiso calc R 1 . .
H H10B 0.0459 -0.4964 0.3938 0.071 Uiso calc R 1 . .
H H10C 0.1513 -0.3480 0.3924 0.071 Uiso calc R 1 . .
C C11 0.2218(3) -0.7736(6) 0.41206(17) 0.0551(12) Uani d . 1 . .
H H11A 0.2735 -0.8804 0.4357 0.083 Uiso calc R 1 . .
H H11B 0.2575 -0.6891 0.3853 0.083 Uiso calc R 1 . .
H H11C 0.1598 -0.8577 0.3886 0.083 Uiso calc R 1 . .
C C12 0.7258(3) 0.3718(6) 0.72638(15) 0.0387(9) Uani d . 1 . .
C C13 0.8304(3) 0.6424(6) 0.79714(15) 0.0389(9) Uani d . 1 . .
C C14 0.8905(3) 0.4608(6) 0.83795(16) 0.0506(11) Uani d . 1 . .
H H14A 0.9138 0.3407 0.8142 0.076 Uiso calc R 1 . .
H H14B 0.8425 0.3961 0.8614 0.076 Uiso calc R 1 . .
H H14C 0.9543 0.5278 0.8646 0.076 Uiso calc R 1 . .
C C15 0.8964(3) 0.7397(6) 0.75658(16) 0.0441(10) Uani d . 1 . .
H H15A 0.8539 0.8562 0.7312 0.066 Uiso calc R 1 . .
H H15B 0.9155 0.6184 0.7318 0.066 Uiso calc R 1 . .
H H15C 0.9628 0.8081 0.7804 0.066 Uiso calc R 1 . .
C C16 0.7894(3) 0.8280(6) 0.83263(16) 0.0498(10) Uani d . 1 . .
H H16A 0.7443 0.9354 0.8053 0.075 Uiso calc R 1 . .
H H16B 0.8513 0.9086 0.8572 0.075 Uiso calc R 1 . .
H H16C 0.7461 0.7591 0.8582 0.075 Uiso calc R 1 . .

loop_
_atom_site_aniso_label
_atom_site_aniso_U_11
_atom_site_aniso_U_22
_atom_site_aniso_U_33
_atom_site_aniso_U_12
_atom_site_aniso_U_13
_atom_site_aniso_U_23
O1 0.0400(15) 0.080(2) 0.074(2) -0.0034(15) 0.0022(14) -0.0451(17)
O2 0.0407(14) 0.0519(16) 0.0495(16) -0.0001(12) 0.0006(12) -0.0191(13)
O3 0.0462(15) 0.0593(18) 0.0468(18) -0.0065(13) 0.0135(14) -0.0159(13)
O4 0.0369(14) 0.0573(17) 0.071(2) -0.0031(13) 0.0078(13) -0.0341(15)
O5 0.0377(14) 0.0478(15) 0.0467(16) -0.0061(12) 0.0049(12) -0.0142(13)
O6 0.0397(14) 0.0440(15) 0.0536(18) 0.0009(12) 0.0090(13) -0.0072(13)
C1 0.043(2) 0.067(3) 0.060(3) -0.002(2) 0.000(2) -0.034(2)
C2 0.090(3) 0.047(3) 0.043(3) 0.003(2) -0.005(2) -0.002(2)
C3 0.098(3) 0.039(2) 0.054(3) -0.014(2) 0.027(3) -0.012(2)
C4 0.043(2) 0.052(2) 0.053(3) -0.0016(19) 0.0120(19) -0.022(2)
C5 0.073(3) 0.052(2) 0.048(3) -0.011(2) 0.006(2) 0.003(2)
C6 0.086(3) 0.057(3) 0.048(3) -0.028(2) 0.022(2) -0.009(2)
C7 0.050(2) 0.045(2) 0.035(2) 0.001(2) 0.000(2) -0.0070(19)
C8 0.041(2) 0.041(2) 0.035(2) -0.0049(17) -0.0024(17) -0.0031(17)
C9 0.065(3) 0.052(3) 0.045(3) -0.007(2) 0.003(2) 0.001(2)
C10 0.048(2) 0.051(2) 0.040(2) -0.0012(19) 0.0032(18) 0.0025(19)
C11 0.055(2) 0.057(3) 0.048(3) 0.003(2) 0.001(2) -0.015(2)
C12 0.039(2) 0.042(2) 0.034(2) -0.0034(19) 0.0052(18) 0.0001(18)
C13 0.038(2) 0.039(2) 0.035(2) -0.0065(17) 0.0003(17) -0.0009(17)
C14 0.060(2) 0.044(2) 0.043(2) -0.006(2) 0.0008(19) 0.0045(19)
C15 0.045(2) 0.042(2) 0.043(2) -0.0025(18) 0.0069(18) -0.0016(18)
C16 0.052(2) 0.051(2) 0.043(2) -0.010(2) 0.0044(19) -0.0085(19)

loop_
_atom_type_symbol
_atom_type_description
_atom_type_scat_dispersion_real
_atom_type_scat_dispersion_imag
_atom_type_scat_source
C C 0.0033 0.0016 'International Tables Vol C Tables 4.2.6.8 and 6.1.1.4'
H H 0.0000 0.0000 'International Tables Vol C Tables 4.2.6.8 and 6.1.1.4'
O O 0.0106 0.0060 'International Tables Vol C Tables 4.2.6.8 and 6.1.1.4'

loop_
_geom_angle_atom_site_label_1
_geom_angle_atom_site_label_2
_geom_angle_atom_site_label_3
_geom_angle_site_symmetry_1
_geom_angle_site_symmetry_3
_geom_angle
_geom_angle_publ_flag
C7 O1 C1 . . 117.0(3) ?
C7 O2 C8 . . 120.5(3) ?
C12 O4 C4 . . 117.1(3) ?
C12 O5 C13 . . 119.9(3) ?
O1 C1 C2 . . 107.6(3) ?
O1 C1 C6 . . 109.2(3) ?
C2 C1 C6 . . 111.7(3) ?
O1 C1 H1A . . 109.4 ?
C2 C1 H1A . . 109.4 ?
C6 C1 H1A . . 109.4 ?
C3 C2 C1 . . 122.9(4) ?
C3 C2 H2A . . 118.5 ?
C1 C2 H2A . . 118.5 ?
C2 C3 C4 . . 123.6(4) ?
C2 C3 H3A . . 118.2 ?
C4 C3 H3A . . 118.2 ?
O4 C4 C3 . . 109.2(3) ?
O4 C4 C5 . . 106.9(3) ?
C3 C4 C5 . . 111.9(3) ?
O4 C4 H4A . . 109.6 ?
C3 C4 H4A . . 109.6 ?
C5 C4 H4A . . 109.6 ?
C6 C5 C4 . . 110.5(3) ?
C6 C5 H5A . . 109.6 ?
C4 C5 H5A . . 109.6 ?
C6 C5 H5B . . 109.6 ?
C4 C5 H5B . . 109.6 ?
H5A C5 H5B . . 108.1 ?
C1 C6 C5 . . 111.0(3) ?
C1 C6 H6A . . 109.4 ?
C5 C6 H6A . . 109.4 ?
C1 C6 H6B . . 109.4 ?
C5 C6 H6B . . 109.4 ?
H6A C6 H6B . . 108.0 ?
O3 C7 O2 . . 127.1(3) ?
O3 C7 O1 . . 125.8(3) ?
O2 C7 O1 . . 107.1(3) ?
O2 C8 C10 . . 109.2(3) ?
O2 C8 C11 . . 101.6(3) ?
C10 C8 C11 . . 111.1(3) ?
O2 C8 C9 . . 111.1(3) ?
C10 C8 C9 . . 112.1(3) ?
C11 C8 C9 . . 111.2(3) ?
C8 C9 H9A . . 109.5 ?
C8 C9 H9B . . 109.5 ?
H9A C9 H9B . . 109.5 ?
C8 C9 H9C . . 109.5 ?
H9A C9 H9C . . 109.5 ?
H9B C9 H9C . . 109.5 ?
C8 C10 H10A . . 109.5 ?
C8 C10 H10B . . 109.5 ?
H10A C10 H10B . . 109.5 ?
C8 C10 H10C . . 109.5 ?
H10A C10 H10C . . 109.5 ?
H10B C10 H10C . . 109.5 ?
C8 C11 H11A . . 109.5 ?
C8 C11 H11B . . 109.5 ?
H11A C11 H11B . . 109.5 ?
C8 C11 H11C . . 109.5 ?
H11A C11 H11C . . 109.5 ?
H11B C11 H11C . . 109.5 ?
O6 C12 O5 . . 128.4(3) ?
O6 C12 O4 . . 125.7(3) ?
O5 C12 O4 . . 106.0(3) ?
O5 C13 C15 . . 110.9(3) ?
O5 C13 C14 . . 109.5(3) ?
C15 C13 C14 . . 112.8(3) ?
O5 C13 C16 . . 100.6(3) ?
C15 C13 C16 . . 111.6(3) ?
C14 C13 C16 . . 110.8(3) ?
C13 C14 H14A . . 109.5 ?
C13 C14 H14B . . 109.5 ?
H14A C14 H14B . . 109.5 ?
C13 C14 H14C . . 109.5 ?
H14A C14 H14C . . 109.5 ?
H14B C14 H14C . . 109.5 ?
C13 C15 H15A . . 109.5 ?
C13 C15 H15B . . 109.5 ?
H15A C15 H15B . . 109.5 ?
C13 C15 H15C . . 109.5 ?
H15A C15 H15C . . 109.5 ?
H15B C15 H15C . . 109.5 ?
C13 C16 H16A . . 109.5 ?
C13 C16 H16B . . 109.5 ?
H16A C16 H16B . . 109.5 ?
C13 C16 H16C . . 109.5 ?
H16A C16 H16C . . 109.5 ?
H16B C16 H16C . . 109.5 ?

loop_
_geom_bond_atom_site_label_1
_geom_bond_atom_site_label_2
_geom_bond_site_symmetry_2
_geom_bond_distance
_geom_bond_publ_flag
O1 C7 . 1.337(4) ?
O1 C1 . 1.461(4) ?
O2 C7 . 1.328(4) ?
O2 C8 . 1.486(4) ?
O3 C7 . 1.197(4) ?
O4 C12 . 1.340(4) ?
O4 C4 . 1.466(4) ?
O5 C12 . 1.334(4) ?
O5 C13 . 1.490(4) ?
O6 C12 . 1.197(4) ?
C1 C2 . 1.486(6) ?
C1 C6 . 1.494(5) ?
C1 H1A . 1.0000 ?
C2 C3 . 1.307(5) ?
C2 H2A . 0.9500 ?
C3 C4 . 1.470(5) ?
C3 H3A . 0.9500 ?
C4 C5 . 1.503(5) ?
C4 H4A . 1.0000 ?
C5 C6 . 1.497(5) ?
C5 H5A . 0.9900 ?
C5 H5B . 0.9900 ?
C6 H6A . 0.9900 ?
C6 H6B . 0.9900 ?
C8 C10 . 1.510(4) ?
C8 C11 . 1.518(5) ?
C8 C9 . 1.521(5) ?
C9 H9A . 0.9800 ?
C9 H9B . 0.9800 ?
C9 H9C . 0.9800 ?
C10 H10A . 0.9800 ?
C10 H10B . 0.9800 ?
C10 H10C . 0.9800 ?
C11 H11A . 0.9800 ?
C11 H11B . 0.9800 ?
C11 H11C . 0.9800 ?
C13 C15 . 1.504(5) ?
C13 C14 . 1.512(4) ?
C13 C16 . 1.527(5) ?
C14 H14A . 0.9800 ?
C14 H14B . 0.9800 ?
C14 H14C . 0.9800 ?
C15 H15A . 0.9800 ?
C15 H15B . 0.9800 ?
C15 H15C . 0.9800 ?
C16 H16A . 0.9800 ?
C16 H16B . 0.9800 ?
C16 H16C . 0.9800 ?
